data_7030953
loop_
_publ_author_name
'Zhu, Yuan-Yuan'
'Cui, Chang'
'Qian, Kang'
'Yin, Ji'
'Wang, Bing-Wu'
'Wang, Zhe-Ming'
'Gao, Song'

_publ_section_title
;
 A family of enantiopure Fe(III)4 single molecule magnets: fine tuning of
 energy barrier by remote substituent.
;
_journal_issue 31
_journal_name_full 'Dalton transactions (Cambridge, England : 2003)'
_journal_page_first 11897
_journal_page_last 11907
_journal_paper_doi 10.1039/c3dt53317d
_journal_volume 43
_journal_year 2014
_chemical_absolute_configuration ad
_chemical_formula_sum 'C102 H100 Cl6 Fe4 N10 O16'
_chemical_formula_weight 2158.02
_chemical_name_common Fe4L6-Cl(R)
_chemical_name_systematic
; 
 ? 
;
_space_group_IT_number 19
_symmetry_cell_setting orthorhombic
_symmetry_space_group_name_Hall 'P 2ac 2ab'
_symmetry_space_group_name_H-M 'P 21 21 21'
_atom_sites_solution_hydrogens geom
_atom_sites_solution_primary direct
_atom_sites_solution_secondary difmap
_audit_creation_method SHELXL-97
_cell_angle_alpha 90.00
_cell_angle_beta 90.00
_cell_angle_gamma 90.00
_cell_formula_units_Z 4
_cell_length_a 20.880(6)
_cell_length_b 21.762(6)
_cell_length_c 22.215(5)
_cell_measurement_reflns_used 25760
_cell_measurement_temperature 173(2)
_cell_measurement_theta_max 25.3366
_cell_measurement_theta_min 1.3099
_cell_volume 10094(5)
_computing_cell_refinement 'CrystalClear (Rigaku Inc., 2008)'
_computing_data_collection 'CrystalClear (Rigaku Inc., 2008)'
_computing_data_reduction 'CrystalClear (Rigaku Inc., 2008)'
_computing_molecular_graphics
;
 Mercury: visualization and analysis of crystal structures, C. F. Macrae,
 P. R. Edgington, P. McCabe, E. Pidcock, G. P. Shields, R. Taylor,
 M. Towler and J. van de Streek, J. Appl. Cryst., 39, 453-457, 2006.
;
_computing_publication_material 'SHELX-97 (Sheldrick, 1997)'
_computing_structure_refinement 'SHELX-97 (Sheldrick, 1997)'
_computing_structure_solution 'SHELX-97 (Sheldrick, 1997)'
_diffrn_ambient_temperature 173(2)
_diffrn_detector_area_resol_mean 28.5714
_diffrn_measured_fraction_theta_full 0.999
_diffrn_measured_fraction_theta_max 0.999
_diffrn_measurement_device_type Saturn724+CCD
_diffrn_measurement_method '\w scans at fixed\c=45\%'
_diffrn_radiation_monochromator graphite
_diffrn_radiation_source 'fine-focus sealed tube'
_diffrn_radiation_type MoK\a
_diffrn_radiation_wavelength 0.71073
_diffrn_reflns_av_R_equivalents 0.0668
_diffrn_reflns_av_sigmaI/netI 0.0628
_diffrn_reflns_limit_h_max 25
_diffrn_reflns_limit_h_min -25
_diffrn_reflns_limit_k_max 26
_diffrn_reflns_limit_k_min -24
_diffrn_reflns_limit_l_max 26
_diffrn_reflns_limit_l_min -20
_diffrn_reflns_number 65865
_diffrn_reflns_theta_full 25.33
_diffrn_reflns_theta_max 25.33
_diffrn_reflns_theta_min 1.31
_diffrn_standards_decay_% none
_exptl_absorpt_coefficient_mu 0.792
_exptl_absorpt_correction_T_max 0.8484
_exptl_absorpt_correction_T_min 0.7453
_exptl_absorpt_correction_type multi-scan
_exptl_absorpt_process_details 'CrystalClear (Rigaku Inc., 2008)'
_exptl_crystal_colour brown
_exptl_crystal_density_diffrn 1.420
_exptl_crystal_density_method 'not measured'
_exptl_crystal_description block
_exptl_crystal_F_000 4464
_exptl_crystal_size_max 0.44
_exptl_crystal_size_mid 0.36
_exptl_crystal_size_min 0.20
_refine_diff_density_max 0.644
_refine_diff_density_min -0.969
_refine_diff_density_rms 0.182
_refine_ls_abs_structure_details 'Flack H D (1983), Acta Cryst. A39, 876-881'
_refine_ls_abs_structure_Flack 0.054(15)
_refine_ls_extinction_method none
_refine_ls_goodness_of_fit_ref 1.245
_refine_ls_hydrogen_treatment constr
_refine_ls_matrix_type full
_refine_ls_number_parameters 1251
_refine_ls_number_reflns 18428
_refine_ls_number_restraints 0
_refine_ls_restrained_S_all 1.245
_refine_ls_R_factor_all 0.0647
_refine_ls_R_factor_gt 0.0599
_refine_ls_shift/su_max 0.001
_refine_ls_shift/su_mean 0.000
_refine_ls_structure_factor_coef Fsqd
_refine_ls_weighting_details 'calc w=1/[\s^2^(Fo^2^)+(0.0749P)^2^+3.8508P] where P=(Fo^2^+2Fc^2^)/3'
_refine_ls_weighting_scheme calc
_refine_ls_wR_factor_gt 0.1578
_refine_ls_wR_factor_ref 0.1659
_reflns_number_gt 17653
_reflns_number_total 18428
_reflns_threshold_expression >2sigma(I)
_cod_data_source_file c3dt53317d2.cif
_cod_data_source_block 2R
_cod_depositor_comments 'Adding full bibliography for 7030953--7030957.cif.'
_cod_original_sg_symbol_H-M P2(1)2(1)2(1)
_cod_database_code 7030953

loop_
_symmetry_equiv_pos_as_xyz
'x, y, z'
'-x+1/2, -y, z+1/2'
'-x, y+1/2, -z+1/2'
'x+1/2, -y+1/2, -z'

loop_
_atom_site_label
_atom_site_type_symbol
_atom_site_fract_x
_atom_site_fract_y
_atom_site_fract_z
_atom_site_U_iso_or_equiv
_atom_site_adp_type
_atom_site_occupancy
_atom_site_symmetry_multiplicity
_atom_site_calc_flag
_atom_site_refinement_flags
C1 C 0.9821(3) -0.1571(3) 0.7065(3) 0.0326(13) Uani 1 1 d .
C2 C 0.9933(3) -0.2214(3) 0.7024(3) 0.0397(14) Uani 1 1 d .
H2 H 0.9665 -0.2458 0.6775 0.048 Uiso 1 1 calc R
C3 C 1.0428(3) -0.2491(3) 0.7341(3) 0.0396(14) Uani 1 1 d .
H3 H 1.0502 -0.2920 0.7306 0.048 Uiso 1 1 calc R
C4 C 1.0821(3) -0.2126(3) 0.7716(3) 0.0357(13) Uani 1 1 d .
C5 C 1.0709(3) -0.1512(3) 0.7786(3) 0.0334(13) Uani 1 1 d .
H5 H 1.0966 -0.1276 0.8053 0.040 Uiso 1 1 calc R
C6 C 1.0206(3) -0.1227(3) 0.7458(3) 0.0324(12) Uani 1 1 d .
C7 C 1.0145(3) -0.0567(2) 0.7521(2) 0.0283(11) Uani 1 1 d .
H7 H 1.0417 -0.0369 0.7804 0.034 Uiso 1 1 calc R
C8 C 0.9798(3) 0.0450(2) 0.7291(2) 0.0265(11) Uani 1 1 d .
H8 H 1.0179 0.0591 0.7056 0.032 Uiso 1 1 calc R
C9 C 0.9201(3) 0.0712(2) 0.6987(2) 0.0287(11) Uani 1 1 d .
H9A H 0.8822 0.0649 0.7248 0.034 Uiso 1 1 calc R
H9B H 0.9254 0.1158 0.6918 0.034 Uiso 1 1 calc R
C10 C 0.9464(3) 0.0505(3) 0.8381(3) 0.0446(15) Uani 1 1 d .
H10 H 0.9113 0.0240 0.8297 0.054 Uiso 1 1 calc R
C11 C 0.9566(4) 0.0724(4) 0.8971(3) 0.059(2) Uani 1 1 d .
H11 H 0.9290 0.0598 0.9287 0.070 Uiso 1 1 calc R
C12 C 1.0063(4) 0.1119(3) 0.9090(3) 0.062(2) Uani 1 1 d .
H12 H 1.0126 0.1269 0.9487 0.075 Uiso 1 1 calc R
C13 C 1.0468(4) 0.1298(3) 0.8638(3) 0.060(2) Uani 1 1 d .
H13 H 1.0808 0.1576 0.8720 0.072 Uiso 1 1 calc R
C14 C 1.0382(3) 0.1078(3) 0.8070(3) 0.0443(15) Uani 1 1 d .
H14 H 1.0672 0.1198 0.7761 0.053 Uiso 1 1 calc R
C15 C 0.9877(3) 0.0677(2) 0.7928(2) 0.0291(12) Uani 1 1 d .
C16 C 0.7818(3) -0.0796(3) 0.7075(3) 0.0312(12) Uani 1 1 d .
C17 C 0.7494(3) -0.0855(3) 0.7625(3) 0.0373(13) Uani 1 1 d .
H17 H 0.7654 -0.0650 0.7972 0.045 Uiso 1 1 calc R
C18 C 0.6942(3) -0.1210(3) 0.7669(3) 0.0428(15) Uani 1 1 d .
H18 H 0.6728 -0.1248 0.8045 0.051 Uiso 1 1 calc R
C19 C 0.6706(3) -0.1508(3) 0.7165(3) 0.0393(14) Uani 1 1 d .
C20 C 0.7007(3) -0.1459(3) 0.6618(3) 0.0330(13) Uani 1 1 d .
H20 H 0.6830 -0.1656 0.6275 0.040 Uiso 1 1 calc R
C21 C 0.7581(3) -0.1117(2) 0.6565(3) 0.0296(12) Uani 1 1 d .
C22 C 0.7903(3) -0.1144(2) 0.5996(2) 0.0277(11) Uani 1 1 d .
H22 H 0.7686 -0.1335 0.5670 0.033 Uiso 1 1 calc R
C23 C 0.8775(2) -0.1024(2) 0.5296(2) 0.0245(11) Uani 1 1 d .
H23 H 0.8598 -0.0717 0.5006 0.029 Uiso 1 1 calc R
C24 C 0.9500(3) -0.0891(2) 0.5387(2) 0.0308(12) Uani 1 1 d .
H24A H 0.9714 -0.1258 0.5557 0.037 Uiso 1 1 calc R
H24B H 0.9702 -0.0796 0.4995 0.037 Uiso 1 1 calc R
C25 C 0.8674(3) -0.1659(3) 0.5043(2) 0.0299(12) Uani 1 1 d .
C26 C 0.8787(3) -0.2179(3) 0.5384(3) 0.0388(14) Uani 1 1 d .
H26 H 0.8925 -0.2139 0.5790 0.047 Uiso 1 1 calc R
C27 C 0.8699(4) -0.2761(3) 0.5135(3) 0.0486(17) Uani 1 1 d .
H27 H 0.8786 -0.3117 0.5369 0.058 Uiso 1 1 calc R
C28 C 0.8486(4) -0.2824(3) 0.4553(3) 0.0532(18) Uani 1 1 d .
H28 H 0.8405 -0.3222 0.4393 0.064 Uiso 1 1 calc R
C29 C 0.8390(4) -0.2315(3) 0.4206(3) 0.055(2) Uani 1 1 d .
H29 H 0.8266 -0.2360 0.3797 0.066 Uiso 1 1 calc R
C30 C 0.8474(3) -0.1734(3) 0.4446(3) 0.0448(16) Uani 1 1 d .
H30 H 0.8396 -0.1382 0.4203 0.054 Uiso 1 1 calc R
C31 C 0.7953(3) -0.0193(3) 0.3785(3) 0.0331(13) Uani 1 1 d .
C32 C 0.7975(3) -0.0531(3) 0.3239(3) 0.0403(14) Uani 1 1 d .
H32 H 0.8265 -0.0406 0.2933 0.048 Uiso 1 1 calc R
C33 C 0.7592(3) -0.1030(3) 0.3139(3) 0.0447(16) Uani 1 1 d .
H33 H 0.7617 -0.1246 0.2768 0.054 Uiso 1 1 calc R
C34 C 0.7166(3) -0.1221(3) 0.3581(3) 0.0431(15) Uani 1 1 d .
C35 C 0.7126(3) -0.0900(3) 0.4124(3) 0.0398(14) Uani 1 1 d .
H35 H 0.6837 -0.1037 0.4426 0.048 Uiso 1 1 calc R
C36 C 0.7505(3) -0.0382(3) 0.4229(2) 0.0304(12) Uani 1 1 d .
C37 C 0.7461(3) -0.0091(3) 0.4812(3) 0.0333(12) Uani 1 1 d .
H37 H 0.7153 -0.0254 0.5083 0.040 Uiso 1 1 calc R
C38 C 0.7720(2) 0.0573(3) 0.5631(2) 0.0285(11) Uani 1 1 d .
H38 H 0.7877 0.0237 0.5900 0.034 Uiso 1 1 calc R
C39 C 0.8170(2) 0.1130(3) 0.5710(3) 0.0313(12) Uani 1 1 d .
H39A H 0.7959 0.1507 0.5558 0.038 Uiso 1 1 calc R
H39B H 0.8269 0.1190 0.6142 0.038 Uiso 1 1 calc R
C40 C 0.7048(3) 0.0732(3) 0.5821(2) 0.0283(12) Uani 1 1 d .
C41 C 0.6611(3) 0.0988(3) 0.5419(3) 0.0353(13) Uani 1 1 d .
H41 H 0.6730 0.1053 0.5011 0.042 Uiso 1 1 calc R
C42 C 0.6008(3) 0.1146(3) 0.5613(3) 0.0395(14) Uani 1 1 d .
H42 H 0.5708 0.1309 0.5335 0.047 Uiso 1 1 calc R
C43 C 0.5837(3) 0.1072(3) 0.6198(3) 0.0455(16) Uani 1 1 d .
H43 H 0.5421 0.1191 0.6328 0.055 Uiso 1 1 calc R
C44 C 0.6261(3) 0.0828(3) 0.6600(3) 0.0479(16) Uani 1 1 d .
H44 H 0.6145 0.0781 0.7011 0.058 Uiso 1 1 calc R
C45 C 0.6861(3) 0.0648(3) 0.6405(3) 0.0386(14) Uani 1 1 d .
H45 H 0.7149 0.0462 0.6681 0.046 Uiso 1 1 calc R
C46 C 0.8195(3) 0.2085(3) 0.4179(3) 0.0326(13) Uani 1 1 d .
C47 C 0.7744(3) 0.2556(3) 0.4275(3) 0.0404(14) Uani 1 1 d .
H47 H 0.7350 0.2464 0.4469 0.049 Uiso 1 1 calc R
C48 C 0.7865(3) 0.3150(3) 0.4092(3) 0.0423(15) Uani 1 1 d .
H48 H 0.7558 0.3463 0.4164 0.051 Uiso 1 1 calc R
C49 C 0.8433(3) 0.3290(3) 0.3804(3) 0.0487(17) Uani 1 1 d .
C50 C 0.8888(3) 0.2842(3) 0.3697(3) 0.0420(15) Uani 1 1 d .
H50 H 0.9272 0.2947 0.3492 0.050 Uiso 1 1 calc R
C51 C 0.8788(3) 0.2232(3) 0.3889(2) 0.0317(12) Uani 1 1 d .
C52 C 0.9297(3) 0.1793(3) 0.3797(2) 0.0302(12) Uani 1 1 d .
H52 H 0.9660 0.1923 0.3573 0.036 Uiso 1 1 calc R
C53 C 0.9885(2) 0.0864(3) 0.3937(2) 0.0265(11) Uani 1 1 d .
H53 H 1.0232 0.1077 0.4167 0.032 Uiso 1 1 calc R
C54 C 0.9757(3) 0.0242(3) 0.4246(2) 0.0295(12) Uani 1 1 d .
H54A H 0.9553 -0.0044 0.3958 0.035 Uiso 1 1 calc R
H54B H 1.0167 0.0059 0.4380 0.035 Uiso 1 1 calc R
C55 C 1.0127(3) 0.0758(3) 0.3302(2) 0.0307(12) Uani 1 1 d .
C56 C 0.9717(3) 0.0529(3) 0.2862(3) 0.0420(14) Uani 1 1 d .
H56 H 0.9276 0.0472 0.2952 0.050 Uiso 1 1 calc R
C57 C 0.9945(3) 0.0383(4) 0.2292(3) 0.0517(18) Uani 1 1 d .
H57 H 0.9664 0.0227 0.1992 0.062 Uiso 1 1 calc R
C58 C 1.0595(4) 0.0467(4) 0.2166(3) 0.060(2) Uani 1 1 d .
H58 H 1.0760 0.0356 0.1783 0.072 Uiso 1 1 calc R
C59 C 1.1001(3) 0.0714(4) 0.2598(3) 0.059(2) Uani 1 1 d .
H59 H 1.1437 0.0792 0.2504 0.071 Uiso 1 1 calc R
C60 C 1.0769(3) 0.0844(3) 0.3165(3) 0.0429(15) Uani 1 1 d .
H60 H 1.1052 0.0995 0.3465 0.051 Uiso 1 1 calc R
C61 C 1.1618(3) 0.1610(3) 0.4566(3) 0.0322(12) Uani 1 1 d .
C62 C 1.2142(3) 0.1443(3) 0.4203(3) 0.0394(14) Uani 1 1 d .
H62 H 1.2445 0.1154 0.4351 0.047 Uiso 1 1 calc R
C63 C 1.2223(3) 0.1691(3) 0.3641(3) 0.0417(15) Uani 1 1 d .
H63 H 1.2577 0.1567 0.3401 0.050 Uiso 1 1 calc R
C64 C 1.1795(3) 0.2120(3) 0.3416(3) 0.0403(14) Uani 1 1 d .
C65 C 1.1284(3) 0.2307(3) 0.3762(3) 0.0364(13) Uani 1 1 d .
H65 H 1.0996 0.2608 0.3610 0.044 Uiso 1 1 calc R
C66 C 1.1183(3) 0.2056(3) 0.4335(2) 0.0304(12) Uani 1 1 d .
C67 C 1.0609(3) 0.2244(3) 0.4655(2) 0.0298(12) Uani 1 1 d .
H67 H 1.0352 0.2552 0.4473 0.036 Uiso 1 1 calc R
C68 C 0.9799(3) 0.2247(2) 0.5398(2) 0.0267(11) Uani 1 1 d .
H68 H 0.9455 0.2129 0.5106 0.032 Uiso 1 1 calc R
C69 C 0.9678(3) 0.1907(2) 0.5993(2) 0.0295(12) Uani 1 1 d .
H69A H 0.9884 0.2130 0.6330 0.035 Uiso 1 1 calc R
H69B H 0.9212 0.1884 0.6074 0.035 Uiso 1 1 calc R
C70 C 0.9768(3) 0.2939(2) 0.5497(3) 0.0308(12) Uani 1 1 d .
C71 C 0.9267(3) 0.3283(3) 0.5254(3) 0.0451(16) Uani 1 1 d .
H71 H 0.8943 0.3087 0.5023 0.054 Uiso 1 1 calc R
C72 C 0.9243(4) 0.3918(3) 0.5350(4) 0.058(2) Uani 1 1 d .
H72 H 0.8899 0.4153 0.5189 0.069 Uiso 1 1 calc R
C73 C 0.9723(4) 0.4203(3) 0.5680(3) 0.0544(19) Uani 1 1 d .
H73 H 0.9707 0.4634 0.5746 0.065 Uiso 1 1 calc R
C74 C 1.0224(4) 0.3861(3) 0.5913(3) 0.0473(16) Uani 1 1 d .
H74 H 1.0550 0.4060 0.6139 0.057 Uiso 1 1 calc R
C75 C 1.0255(3) 0.3231(3) 0.5822(3) 0.0397(14) Uani 1 1 d .
H75 H 1.0603 0.3000 0.5979 0.048 Uiso 1 1 calc R
C76 C 1.1456(3) 0.1927(3) 0.6760(2) 0.0317(12) Uani 1 1 d .
C77 C 1.1543(3) 0.2479(3) 0.7084(3) 0.0414(15) Uani 1 1 d .
H77 H 1.1373 0.2850 0.6925 0.050 Uiso 1 1 calc R
C78 C 1.1866(4) 0.2496(3) 0.7621(3) 0.0515(18) Uani 1 1 d .
H78 H 1.1921 0.2876 0.7826 0.062 Uiso 1 1 calc R
C79 C 1.2109(4) 0.1962(3) 0.7861(3) 0.0514(18) Uani 1 1 d .
C80 C 1.2035(3) 0.1416(3) 0.7566(3) 0.0413(15) Uani 1 1 d .
H80 H 1.2211 0.1051 0.7734 0.050 Uiso 1 1 calc R
C81 C 1.1706(3) 0.1389(3) 0.7022(2) 0.0311(12) Uani 1 1 d .
C82 C 1.1592(3) 0.0785(3) 0.6769(3) 0.0326(12) Uani 1 1 d .
H82 H 1.1757 0.0443 0.6985 0.039 Uiso 1 1 calc R
C83 C 1.1163(2) 0.0015(2) 0.6121(2) 0.0245(11) Uani 1 1 d .
H83 H 1.0795 -0.0130 0.6372 0.029 Uiso 1 1 calc R
C84 C 1.0939(3) 0.0029(3) 0.5460(2) 0.0305(11) Uani 1 1 d .
H84A H 1.1311 0.0095 0.5191 0.037 Uiso 1 1 calc R
H84B H 1.0739 -0.0369 0.5353 0.037 Uiso 1 1 calc R
C85 C 1.1722(3) -0.0400(2) 0.6244(2) 0.0277(11) Uani 1 1 d .
C86 C 1.2324(3) -0.0274(3) 0.6027(3) 0.0344(13) Uani 1 1 d .
H86 H 1.2389 0.0080 0.5783 0.041 Uiso 1 1 calc R
C87 C 1.2842(3) -0.0657(3) 0.6159(3) 0.0388(14) Uani 1 1 d .
H87 H 1.3256 -0.0566 0.6004 0.047 Uiso 1 1 calc R
C88 C 1.2749(3) -0.1167(3) 0.6515(3) 0.0460(16) Uani 1 1 d .
H88 H 1.3103 -0.1422 0.6614 0.055 Uiso 1 1 calc R
C89 C 1.2143(3) -0.1313(3) 0.6732(3) 0.0466(16) Uani 1 1 d .
H89 H 1.2079 -0.1671 0.6969 0.056 Uiso 1 1 calc R
C90 C 1.1627(3) -0.0927(3) 0.6596(3) 0.0398(14) Uani 1 1 d .
H90 H 1.1212 -0.1022 0.6743 0.048 Uiso 1 1 calc R
C91 C 0.5220(5) 0.2045(5) 0.7751(5) 0.085(3) Uani 1 1 d .
H91 H 0.5516 0.2325 0.7924 0.101 Uiso 1 1 calc R
C92 C 0.4352(8) 0.1252(6) 0.7929(7) 0.145(6) Uani 1 1 d .
H92A H 0.4453 0.1089 0.7528 0.218 Uiso 1 1 calc R
H92B H 0.3936 0.1460 0.7917 0.218 Uiso 1 1 calc R
H92C H 0.4335 0.0913 0.8219 0.218 Uiso 1 1 calc R
C93 C 0.4857(7) 0.1839(7) 0.8759(5) 0.126(5) Uani 1 1 d .
H93A H 0.5180 0.2153 0.8850 0.190 Uiso 1 1 calc R
H93B H 0.4954 0.1464 0.8986 0.190 Uiso 1 1 calc R
H93C H 0.4432 0.1991 0.8874 0.190 Uiso 1 1 calc R
C94 C 0.6763(4) 0.7687(4) 0.5128(3) 0.0543(19) Uani 1 1 d .
H94 H 0.7181 0.7605 0.5275 0.065 Uiso 1 1 calc R
C95 C 0.6738(6) 0.6611(4) 0.4916(5) 0.100(4) Uani 1 1 d .
H95A H 0.7178 0.6649 0.5065 0.150 Uiso 1 1 calc R
H95B H 0.6744 0.6434 0.4510 0.150 Uiso 1 1 calc R
H95C H 0.6493 0.6343 0.5185 0.150 Uiso 1 1 calc R
C96 C 0.5823(4) 0.7265(5) 0.4645(5) 0.087(3) Uani 1 1 d .
H96A H 0.5667 0.7687 0.4695 0.130 Uiso 1 1 calc R
H96B H 0.5533 0.6981 0.4851 0.130 Uiso 1 1 calc R
H96C H 0.5840 0.7163 0.4216 0.130 Uiso 1 1 calc R
C97 C 0.4760(3) 0.9625(4) 0.5491(3) 0.0531(18) Uani 1 1 d .
H97 H 0.4893 1.0030 0.5394 0.064 Uiso 1 1 calc R
C98 C 0.5036(4) 0.8617(4) 0.5863(4) 0.062(2) Uani 1 1 d .
H98A H 0.5103 0.8555 0.6295 0.093 Uiso 1 1 calc R
H98B H 0.5309 0.8332 0.5637 0.093 Uiso 1 1 calc R
H98C H 0.4586 0.8540 0.5763 0.093 Uiso 1 1 calc R
C99 C 0.5870(3) 0.9426(3) 0.5767(4) 0.0529(17) Uani 1 1 d .
H99A H 0.5925 0.9853 0.5640 0.079 Uiso 1 1 calc R
H99B H 0.6136 0.9158 0.5517 0.079 Uiso 1 1 calc R
H99C H 0.5998 0.9384 0.6190 0.079 Uiso 1 1 calc R
C100 C 0.3331(5) 0.9985(4) 0.3526(4) 0.075(3) Uani 1 1 d .
H100 H 0.3733 0.9942 0.3722 0.091 Uiso 1 1 calc R
C101 C 0.2205(5) 0.9838(5) 0.3629(6) 0.102(4) Uani 1 1 d .
H10A H 0.2185 1.0093 0.3265 0.153 Uiso 1 1 calc R
H10B H 0.1919 1.0008 0.3936 0.153 Uiso 1 1 calc R
H10C H 0.2071 0.9418 0.3531 0.153 Uiso 1 1 calc R
C102 C 0.2932(7) 0.9604(6) 0.4443(5) 0.115(4) Uani 1 1 d .
H10D H 0.2838 0.9163 0.4455 0.172 Uiso 1 1 calc R
H10E H 0.2650 0.9821 0.4723 0.172 Uiso 1 1 calc R
H10F H 0.3380 0.9672 0.4558 0.172 Uiso 1 1 calc R
Cl1 Cl 1.14634(7) -0.24715(7) 0.80786(8) 0.0443(4) Uani 1 1 d .
Cl2 Cl 0.60181(8) -0.19628(10) 0.72276(8) 0.0587(5) Uani 1 1 d .
Cl3 Cl 0.67043(11) -0.18724(9) 0.34702(10) 0.0680(6) Uani 1 1 d .
Cl4 Cl 0.85846(12) 0.40460(9) 0.35872(13) 0.0829(7) Uani 1 1 d .
Cl5 Cl 1.18895(8) 0.24216(9) 0.26947(8) 0.0532(4) Uani 1 1 d .
Cl6 Cl 1.25254(15) 0.19776(10) 0.85473(9) 0.0871(8) Uani 1 1 d .
Fe1 Fe 0.95412(3) 0.05318(3) 0.56166(3) 0.02367(16) Uani 1 1 d .
Fe2 Fe 0.90830(4) -0.05129(3) 0.65565(3) 0.02736(17) Uani 1 1 d .
Fe3 Fe 0.85621(4) 0.08078(4) 0.45218(3) 0.02662(17) Uani 1 1 d .
Fe4 Fe 1.08561(4) 0.13198(3) 0.56828(3) 0.02676(17) Uani 1 1 d .
N1 N 0.9752(2) -0.02275(19) 0.7225(2) 0.0265(10) Uani 1 1 d .
N2 N 0.8469(2) -0.09266(19) 0.58961(19) 0.0257(9) Uani 1 1 d .
N3 N 0.7796(2) 0.0364(2) 0.5000(2) 0.0290(10) Uani 1 1 d .
N4 N 0.9294(2) 0.1234(2) 0.39988(19) 0.0267(9) Uani 1 1 d .
N5 N 1.0420(2) 0.2031(2) 0.51585(19) 0.0269(9) Uani 1 1 d .
N6 N 1.1290(2) 0.06721(19) 0.6281(2) 0.0260(10) Uani 1 1 d .
N7 N 0.4866(5) 0.1705(4) 0.8117(4) 0.088(2) Uani 1 1 d .
N8 N 0.6442(3) 0.7214(3) 0.4896(3) 0.0537(15) Uani 1 1 d .
N9 N 0.5204(3) 0.9252(3) 0.5703(2) 0.0439(12) Uani 1 1 d .
N10 N 0.2830(3) 0.9829(3) 0.3847(3) 0.0557(16) Uani 1 1 d .
O1 O 0.9362(2) -0.13413(18) 0.67349(18) 0.0378(10) Uani 1 1 d .
O2 O 0.91165(18) 0.04012(16) 0.64283(15) 0.0270(8) Uani 1 1 d .
O3 O 0.83355(19) -0.04529(19) 0.70554(17) 0.0362(9) Uani 1 1 d .
O4 O 0.95728(17) -0.03867(16) 0.57834(15) 0.0266(8) Uani 1 1 d .
O5 O 0.83389(19) 0.02788(19) 0.38531(17) 0.0362(9) Uani 1 1 d .
O6 O 0.87433(16) 0.10235(16) 0.53853(15) 0.0262(8) Uani 1 1 d .
O7 O 0.80557(18) 0.15224(18) 0.43566(19) 0.0358(9) Uani 1 1 d .
O8 O 0.93490(17) 0.03335(17) 0.47481(15) 0.0270(8) Uani 1 1 d .
O9 O 1.15430(18) 0.13415(18) 0.50953(18) 0.0346(9) Uani 1 1 d .
O10 O 0.99397(17) 0.13006(17) 0.59445(16) 0.0274(8) Uani 1 1 d .
O11 O 1.11409(19) 0.19374(18) 0.62543(19) 0.0367(9) Uani 1 1 d .
O12 O 1.04911(17) 0.05116(17) 0.53879(16) 0.0278(8) Uani 1 1 d .
O13 O 0.5182(3) 0.2016(4) 0.7168(3) 0.088(2) Uani 1 1 d .
O14 O 0.6573(3) 0.8209(2) 0.5169(2) 0.0647(15) Uani 1 1 d .
O15 O 0.4197(2) 0.9506(3) 0.5406(2) 0.0704(15) Uani 1 1 d .
O16 O 0.3352(4) 1.0173(3) 0.3023(3) 0.088(2) Uani 1 1 d .

loop_
_atom_site_aniso_label
_atom_site_aniso_U_11
_atom_site_aniso_U_22
_atom_site_aniso_U_33
_atom_site_aniso_U_23
_atom_site_aniso_U_13
_atom_site_aniso_U_12
C1 0.043(3) 0.028(3) 0.027(3) 0.002(2) 0.002(2) -0.004(3)
C2 0.054(4) 0.027(3) 0.038(3) -0.003(3) -0.003(3) -0.008(3)
C3 0.043(3) 0.026(3) 0.050(4) 0.001(3) 0.003(3) -0.002(3)
C4 0.035(3) 0.038(3) 0.035(3) 0.004(2) 0.008(3) 0.002(3)
C5 0.033(3) 0.035(3) 0.032(3) 0.003(2) 0.000(2) -0.001(2)
C6 0.037(3) 0.031(3) 0.029(3) -0.005(2) 0.004(2) 0.000(2)
C7 0.035(3) 0.027(3) 0.023(3) -0.004(2) -0.003(2) -0.001(2)
C8 0.034(3) 0.022(3) 0.023(3) -0.005(2) 0.000(2) -0.005(2)
C9 0.038(3) 0.023(3) 0.025(3) -0.002(2) 0.000(2) -0.001(2)
C10 0.047(4) 0.054(4) 0.033(3) -0.001(3) 0.002(3) 0.006(3)
C11 0.070(5) 0.081(5) 0.025(3) 0.001(3) 0.006(3) 0.024(5)
C12 0.098(6) 0.050(4) 0.040(4) -0.015(3) -0.025(4) 0.018(4)
C13 0.094(6) 0.043(4) 0.041(4) -0.007(3) -0.022(4) -0.010(4)
C14 0.061(4) 0.035(3) 0.037(3) -0.004(3) -0.008(3) -0.012(3)
C15 0.039(3) 0.022(3) 0.026(3) 0.000(2) -0.008(2) 0.006(2)
C16 0.032(3) 0.031(3) 0.031(3) 0.000(2) 0.005(2) 0.002(2)
C17 0.045(3) 0.036(3) 0.030(3) -0.006(2) 0.005(3) -0.001(3)
C18 0.044(3) 0.054(4) 0.030(3) -0.001(3) 0.011(3) 0.001(3)
C19 0.029(3) 0.049(4) 0.040(3) 0.004(3) 0.003(3) -0.004(3)
C20 0.037(3) 0.034(3) 0.028(3) 0.003(2) -0.003(2) -0.002(3)
C21 0.029(3) 0.030(3) 0.029(3) 0.003(2) -0.002(2) 0.001(2)
C22 0.035(3) 0.025(3) 0.023(3) -0.002(2) -0.005(2) 0.000(2)
C23 0.029(3) 0.025(3) 0.020(3) -0.002(2) -0.001(2) 0.001(2)
C24 0.037(3) 0.026(3) 0.030(3) -0.004(2) 0.003(2) -0.006(2)
C25 0.031(3) 0.031(3) 0.028(3) -0.004(2) -0.005(2) -0.003(2)
C26 0.054(4) 0.030(3) 0.033(3) -0.003(2) -0.016(3) 0.001(3)
C27 0.068(5) 0.029(3) 0.048(4) -0.001(3) -0.025(3) -0.006(3)
C28 0.065(4) 0.032(3) 0.062(5) -0.014(3) -0.022(4) 0.005(3)
C29 0.083(5) 0.040(4) 0.042(4) -0.020(3) -0.025(4) 0.012(4)
C30 0.060(4) 0.036(3) 0.038(3) -0.011(3) -0.017(3) 0.008(3)
C31 0.032(3) 0.039(3) 0.029(3) -0.001(2) -0.006(2) 0.002(3)
C32 0.041(3) 0.054(4) 0.026(3) -0.003(3) -0.001(2) -0.006(3)
C33 0.059(4) 0.045(4) 0.031(3) -0.015(3) -0.004(3) -0.001(3)
C34 0.046(3) 0.037(3) 0.046(4) -0.015(3) -0.009(3) -0.008(3)
C35 0.043(3) 0.042(3) 0.035(3) -0.004(3) 0.000(3) -0.004(3)
C36 0.029(3) 0.031(3) 0.031(3) -0.007(2) -0.001(2) -0.004(2)
C37 0.027(3) 0.039(3) 0.034(3) -0.001(3) 0.002(2) -0.004(2)
C38 0.029(3) 0.035(3) 0.021(3) -0.001(2) 0.000(2) -0.006(2)
C39 0.023(3) 0.035(3) 0.035(3) -0.007(2) 0.000(2) 0.001(2)
C40 0.028(3) 0.030(3) 0.027(3) -0.007(2) -0.002(2) -0.005(2)
C41 0.037(3) 0.033(3) 0.037(3) -0.002(2) 0.002(3) 0.006(2)
C42 0.036(3) 0.030(3) 0.053(4) 0.000(3) -0.006(3) 0.004(2)
C43 0.036(3) 0.050(4) 0.050(4) -0.013(3) 0.011(3) 0.002(3)
C44 0.039(3) 0.068(5) 0.037(3) -0.008(3) 0.009(3) 0.000(3)
C45 0.033(3) 0.055(4) 0.028(3) 0.001(3) -0.002(2) -0.001(3)
C46 0.036(3) 0.034(3) 0.028(3) 0.005(2) -0.004(2) 0.000(3)
C47 0.035(3) 0.045(4) 0.042(4) -0.003(3) 0.003(3) 0.005(3)
C48 0.045(4) 0.035(3) 0.047(4) -0.005(3) -0.005(3) 0.017(3)
C49 0.054(4) 0.030(3) 0.062(4) 0.005(3) 0.002(3) 0.012(3)
C50 0.042(3) 0.036(3) 0.048(4) 0.003(3) 0.002(3) -0.005(3)
C51 0.040(3) 0.032(3) 0.024(3) 0.005(2) -0.002(2) 0.001(2)
C52 0.031(3) 0.033(3) 0.026(3) -0.003(2) 0.001(2) -0.002(2)
C53 0.021(2) 0.037(3) 0.022(3) 0.002(2) 0.000(2) -0.001(2)
C54 0.033(3) 0.029(3) 0.027(3) 0.001(2) 0.004(2) 0.008(2)
C55 0.025(3) 0.039(3) 0.029(3) 0.001(2) 0.003(2) 0.002(2)
C56 0.042(3) 0.051(4) 0.033(3) 0.005(3) -0.001(3) -0.006(3)
C57 0.050(4) 0.076(5) 0.029(3) -0.007(3) -0.001(3) 0.006(4)
C58 0.065(5) 0.087(6) 0.027(3) -0.001(4) 0.013(3) 0.013(4)
C59 0.034(3) 0.100(6) 0.043(4) 0.000(4) 0.011(3) -0.004(4)
C60 0.032(3) 0.059(4) 0.037(3) 0.000(3) 0.002(3) -0.005(3)
C61 0.031(3) 0.034(3) 0.032(3) 0.001(2) 0.001(2) -0.002(2)
C62 0.027(3) 0.043(3) 0.047(4) 0.009(3) 0.009(3) 0.005(3)
C63 0.038(3) 0.045(4) 0.042(4) 0.005(3) 0.014(3) 0.003(3)
C64 0.034(3) 0.045(4) 0.041(3) 0.009(3) 0.010(3) 0.003(3)
C65 0.038(3) 0.032(3) 0.039(3) 0.009(3) 0.001(3) 0.000(3)
C66 0.034(3) 0.029(3) 0.027(3) -0.003(2) 0.010(2) -0.003(2)
C67 0.036(3) 0.027(3) 0.027(3) 0.000(2) -0.004(2) 0.001(2)
C68 0.030(3) 0.026(3) 0.024(3) -0.002(2) 0.001(2) 0.008(2)
C69 0.036(3) 0.024(3) 0.029(3) -0.002(2) 0.002(2) -0.003(2)
C70 0.040(3) 0.023(3) 0.030(3) 0.003(2) 0.006(2) 0.003(2)
C71 0.038(3) 0.048(4) 0.050(4) 0.003(3) -0.004(3) 0.012(3)
C72 0.070(5) 0.033(3) 0.070(5) 0.006(3) 0.004(4) 0.018(3)
C73 0.079(5) 0.024(3) 0.061(5) 0.003(3) 0.022(4) 0.007(3)
C74 0.061(4) 0.033(3) 0.048(4) -0.002(3) 0.011(3) -0.011(3)
C75 0.047(4) 0.036(3) 0.035(3) 0.001(3) 0.007(3) -0.009(3)
C76 0.036(3) 0.030(3) 0.029(3) 0.000(2) 0.001(2) -0.010(3)
C77 0.048(4) 0.031(3) 0.045(4) -0.005(3) -0.015(3) -0.002(3)
C78 0.071(5) 0.033(3) 0.051(4) -0.012(3) -0.009(4) -0.004(3)
C79 0.073(5) 0.047(4) 0.035(4) -0.005(3) -0.019(3) -0.017(4)
C80 0.055(4) 0.033(3) 0.036(3) 0.003(3) -0.014(3) -0.011(3)
C81 0.037(3) 0.028(3) 0.028(3) 0.000(2) -0.001(2) -0.004(2)
C82 0.037(3) 0.029(3) 0.032(3) 0.002(2) 0.001(2) 0.002(2)
C83 0.025(2) 0.021(3) 0.028(3) -0.004(2) 0.000(2) 0.000(2)
C84 0.032(3) 0.033(3) 0.026(3) -0.004(2) -0.003(2) -0.003(2)
C85 0.032(3) 0.028(3) 0.023(3) -0.002(2) -0.003(2) -0.002(2)
C86 0.035(3) 0.029(3) 0.039(3) -0.002(2) 0.005(3) -0.001(2)
C87 0.028(3) 0.039(3) 0.050(4) -0.013(3) 0.003(3) 0.004(3)
C88 0.047(4) 0.052(4) 0.038(3) -0.002(3) -0.004(3) 0.022(3)
C89 0.057(4) 0.045(4) 0.037(4) 0.009(3) 0.002(3) 0.015(3)
C90 0.047(4) 0.037(3) 0.036(3) 0.005(3) 0.004(3) 0.005(3)
C91 0.063(6) 0.097(8) 0.093(8) -0.024(6) 0.018(5) -0.003(5)
C92 0.207(16) 0.100(9) 0.128(11) -0.009(9) -0.052(12) -0.031(11)
C93 0.162(13) 0.154(13) 0.063(7) -0.002(7) -0.040(8) 0.033(10)
C94 0.067(5) 0.060(5) 0.036(4) 0.000(3) -0.008(3) -0.006(4)
C95 0.171(12) 0.049(5) 0.080(7) -0.014(5) -0.011(7) 0.007(6)
C96 0.074(6) 0.090(7) 0.096(7) 0.001(6) -0.018(6) -0.017(5)
C97 0.047(4) 0.068(5) 0.044(4) -0.005(4) 0.014(3) -0.002(4)
C98 0.076(5) 0.054(5) 0.056(5) 0.009(4) -0.001(4) -0.022(4)
C99 0.043(4) 0.048(4) 0.069(5) -0.002(3) 0.001(3) -0.001(3)
C100 0.092(7) 0.072(6) 0.062(6) -0.020(5) 0.011(5) -0.030(5)
C101 0.083(7) 0.079(7) 0.145(11) -0.025(7) -0.026(7) 0.016(6)
C102 0.160(12) 0.111(9) 0.074(7) 0.007(7) 0.010(8) -0.017(9)
Cl1 0.0352(7) 0.0418(8) 0.0560(10) 0.0141(7) 0.0021(7) 0.0035(7)
Cl2 0.0473(9) 0.0849(13) 0.0439(9) 0.0008(9) 0.0063(8) -0.0309(9)
Cl3 0.0780(13) 0.0565(11) 0.0696(13) -0.0266(10) 0.0021(11) -0.0284(10)
Cl4 0.0850(15) 0.0331(9) 0.131(2) 0.0157(11) 0.0186(15) 0.0080(10)
Cl5 0.0505(9) 0.0677(11) 0.0413(9) 0.0137(8) 0.0183(8) 0.0081(8)
Cl6 0.161(2) 0.0502(11) 0.0502(11) -0.0031(9) -0.0546(14) -0.0166(13)
Fe1 0.0261(4) 0.0233(4) 0.0216(4) -0.0006(3) -0.0002(3) -0.0015(3)
Fe2 0.0337(4) 0.0259(4) 0.0225(4) -0.0003(3) -0.0019(3) -0.0052(3)
Fe3 0.0258(4) 0.0309(4) 0.0232(4) 0.0022(3) -0.0006(3) -0.0023(3)
Fe4 0.0266(4) 0.0262(4) 0.0274(4) 0.0020(3) -0.0029(3) -0.0020(3)
N1 0.034(2) 0.021(2) 0.025(2) -0.0050(18) -0.0018(19) -0.0003(19)
N2 0.031(2) 0.024(2) 0.022(2) -0.0041(17) -0.0021(18) -0.0034(19)
N3 0.030(2) 0.030(2) 0.027(2) -0.0050(19) 0.0006(19) 0.000(2)
N4 0.027(2) 0.030(2) 0.023(2) 0.0005(18) 0.0001(18) -0.0024(19)
N5 0.030(2) 0.025(2) 0.026(2) -0.0003(18) -0.0012(19) -0.0031(19)
N6 0.029(2) 0.023(2) 0.026(2) -0.0032(17) -0.0013(18) -0.0011(18)
N7 0.098(6) 0.084(6) 0.082(6) -0.012(5) -0.008(5) 0.014(5)
N8 0.080(4) 0.039(3) 0.042(3) -0.005(2) -0.001(3) -0.016(3)
N9 0.045(3) 0.046(3) 0.041(3) 0.004(2) -0.002(2) -0.004(3)
N10 0.060(4) 0.052(4) 0.054(4) -0.006(3) 0.019(3) -0.014(3)
O1 0.050(2) 0.030(2) 0.033(2) 0.0055(17) -0.0147(18) -0.0065(19)
O2 0.0352(19) 0.0253(18) 0.0205(17) -0.0032(14) -0.0019(15) -0.0029(16)
O3 0.041(2) 0.037(2) 0.031(2) -0.0063(18) 0.0054(17) -0.0134(19)
O4 0.0316(19) 0.0254(19) 0.0228(18) -0.0010(14) 0.0002(15) -0.0009(16)
O5 0.034(2) 0.046(2) 0.028(2) -0.0001(18) 0.0032(17) -0.0093(19)
O6 0.0263(18) 0.0300(19) 0.0224(18) -0.0020(15) 0.0030(15) 0.0023(15)
O7 0.030(2) 0.036(2) 0.042(2) 0.0117(19) 0.0021(18) 0.0018(17)
O8 0.0292(18) 0.033(2) 0.0192(17) -0.0016(15) 0.0023(14) 0.0054(16)
O9 0.029(2) 0.035(2) 0.040(2) 0.0094(18) 0.0001(17) 0.0007(18)
O10 0.0277(18) 0.0272(19) 0.0274(19) -0.0043(16) 0.0006(15) 0.0006(16)
O11 0.041(2) 0.028(2) 0.042(2) 0.0025(17) -0.0119(19) -0.0037(18)
O12 0.0275(18) 0.0276(18) 0.0282(19) 0.0014(16) -0.0036(15) 0.0008(16)
O13 0.056(4) 0.119(6) 0.088(5) -0.028(4) 0.008(3) 0.011(4)
O14 0.095(4) 0.041(3) 0.058(3) -0.007(2) -0.001(3) 0.001(3)
O15 0.040(3) 0.104(5) 0.067(3) -0.007(3) 0.008(3) -0.004(3)
O16 0.120(6) 0.084(4) 0.060(4) 0.008(3) 0.021(4) -0.026(4)

loop_
_atom_type_symbol
_atom_type_description
_atom_type_scat_dispersion_real
_atom_type_scat_dispersion_imag
_atom_type_scat_source
C C 0.0033 0.0016 'International Tables Vol C Tables 4.2.6.8 and 6.1.1.4'
H H 0.0000 0.0000 'International Tables Vol C Tables 4.2.6.8 and 6.1.1.4'
N N 0.0061 0.0033 'International Tables Vol C Tables 4.2.6.8 and 6.1.1.4'
O O 0.0106 0.0060 'International Tables Vol C Tables 4.2.6.8 and 6.1.1.4'
Cl Cl 0.1484 0.1585 'International Tables Vol C Tables 4.2.6.8 and 6.1.1.4'
Fe Fe 0.3463 0.8444 'International Tables Vol C Tables 4.2.6.8 and 6.1.1.4'

loop_
_geom_angle_atom_site_label_1
_geom_angle_atom_site_label_2
_geom_angle_atom_site_label_3
_geom_angle
O1 C1 C6 124.5(5)
O1 C1 C2 117.4(5)
C6 C1 C2 118.1(6)
C3 C2 C1 121.1(6)
C2 C3 C4 119.2(5)
C5 C4 C3 121.1(6)
C5 C4 Cl1 120.2(5)
C3 C4 Cl1 118.7(5)
C4 C5 C6 119.6(6)
C1 C6 C5 120.7(5)
C1 C6 C7 122.6(5)
C5 C6 C7 116.6(5)
N1 C7 C6 125.1(5)
N1 C8 C15 115.2(4)
N1 C8 C9 105.9(4)
C15 C8 C9 112.4(4)
O2 C9 C8 108.0(4)
C15 C10 C11 119.4(7)
C12 C11 C10 120.3(7)
C13 C12 C11 120.2(7)
C14 C13 C12 119.9(7)
C13 C14 C15 121.6(7)
C10 C15 C14 118.4(5)
C10 C15 C8 121.9(5)
C14 C15 C8 119.7(5)
O3 C16 C17 118.4(5)
O3 C16 C21 122.8(5)
C17 C16 C21 118.8(5)
C18 C17 C16 120.7(6)
C19 C18 C17 119.9(6)
C20 C19 C18 121.1(6)
C20 C19 Cl2 119.3(5)
C18 C19 Cl2 119.6(5)
C19 C20 C21 120.2(6)
C20 C21 C16 119.2(5)
C20 C21 C22 116.7(5)
C16 C21 C22 124.0(5)
N2 C22 C21 124.4(5)
N2 C23 C25 113.7(4)
N2 C23 C24 106.0(4)
C25 C23 C24 110.9(4)
O4 C24 C23 109.2(4)
C26 C25 C30 118.4(5)
C26 C25 C23 121.5(5)
C30 C25 C23 120.1(5)
C25 C26 C27 120.2(5)
C28 C27 C26 120.5(6)
C29 C28 C27 119.8(6)
C28 C29 C30 120.4(6)
C29 C30 C25 120.6(6)
O5 C31 C32 119.0(5)
O5 C31 C36 123.3(5)
C32 C31 C36 117.8(5)
C33 C32 C31 122.1(6)
C32 C33 C34 119.8(6)
C33 C34 C35 120.0(6)
C33 C34 Cl3 120.1(5)
C35 C34 Cl3 119.9(5)
C34 C35 C36 120.9(6)
C35 C36 C31 119.3(5)
C35 C36 C37 117.8(5)
C31 C36 C37 122.6(5)
N3 C37 C36 126.6(5)
N3 C38 C40 115.7(4)
N3 C38 C39 106.5(4)
C40 C38 C39 110.8(4)
O6 C39 C38 109.1(4)
C45 C40 C41 118.4(5)
C45 C40 C38 120.0(5)
C41 C40 C38 121.5(5)
C42 C41 C40 119.9(6)
C43 C42 C41 120.8(6)
C42 C43 C44 120.1(6)
C43 C44 C45 119.5(6)
C40 C45 C44 121.3(6)
O7 C46 C47 118.9(5)
O7 C46 C51 122.2(5)
C47 C46 C51 118.9(5)
C48 C47 C46 121.0(6)
C47 C48 C49 120.1(6)
C50 C49 C48 121.0(6)
C50 C49 Cl4 119.6(5)
C48 C49 Cl4 119.5(5)
C49 C50 C51 120.7(6)
C50 C51 C46 118.3(5)
C50 C51 C52 118.1(5)
C46 C51 C52 123.6(5)
N4 C52 C51 124.6(5)
N4 C53 C55 116.7(4)
N4 C53 C54 107.0(4)
C55 C53 C54 109.7(4)
O8 C54 C53 109.3(4)
C60 C55 C56 119.2(6)
C60 C55 C53 120.4(5)
C56 C55 C53 120.1(5)
C57 C56 C55 120.7(6)
C56 C57 C58 119.0(6)
C59 C58 C57 120.4(6)
C60 C59 C58 119.8(6)
C59 C60 C55 120.8(6)
O9 C61 C62 119.1(5)
O9 C61 C66 123.2(5)
C62 C61 C66 117.8(5)
C63 C62 C61 121.0(6)
C62 C63 C64 120.9(6)
C65 C64 C63 119.9(6)
C65 C64 Cl5 119.3(5)
C63 C64 Cl5 120.8(5)
C64 C65 C66 120.5(6)
C65 C66 C61 119.8(5)
C65 C66 C67 117.3(5)
C61 C66 C67 122.7(5)
N5 C67 C66 125.7(5)
N5 C68 C70 113.8(4)
N5 C68 C69 107.5(4)
C70 C68 C69 110.1(4)
O10 C69 C68 108.4(4)
C71 C70 C75 120.1(6)
C71 C70 C68 120.3(5)
C75 C70 C68 119.6(5)
C70 C71 C72 119.8(7)
C73 C72 C71 119.7(7)
C74 C73 C72 120.2(6)
C73 C74 C75 120.7(7)
C74 C75 C70 119.4(6)
O11 C76 C81 124.0(5)
O11 C76 C77 119.4(5)
C81 C76 C77 116.6(5)
C78 C77 C76 122.1(6)
C77 C78 C79 119.7(6)
C80 C79 C78 120.5(6)
C80 C79 Cl6 119.3(6)
C78 C79 Cl6 120.2(5)
C79 C80 C81 120.6(6)
C80 C81 C76 120.5(5)
C80 C81 C82 117.1(5)
C76 C81 C82 122.2(5)
N6 C82 C81 125.7(5)
N6 C83 C85 113.1(4)
N6 C83 C84 105.2(4)
C85 C83 C84 114.9(4)
O12 C84 C83 108.8(4)
C86 C85 C90 119.2(5)
C86 C85 C83 121.8(5)
C90 C85 C83 119.0(5)
C85 C86 C87 121.0(6)
C88 C87 C86 119.5(6)
C87 C88 C89 120.8(6)
C88 C89 C90 119.2(6)
C89 C90 C85 120.3(6)
O13 C91 N7 123.3(10)
O14 C94 N8 126.3(8)
O15 C97 N9 127.1(8)
O16 C100 N10 129.0(10)
O10 Fe1 O8 127.48(15)
O10 Fe1 O2 88.59(15)
O8 Fe1 O2 137.12(15)
O10 Fe1 O4 137.75(15)
O8 Fe1 O4 88.30(14)
O2 Fe1 O4 73.42(14)
O10 Fe1 O6 89.59(15)
O8 Fe1 O6 73.12(14)
O2 Fe1 O6 86.59(14)
O4 Fe1 O6 125.89(15)
O10 Fe1 O12 72.92(15)
O8 Fe1 O12 87.18(14)
O2 Fe1 O12 129.84(15)
O4 Fe1 O12 89.58(15)
O6 Fe1 O12 137.53(15)
O3 Fe2 O1 100.93(18)
O3 Fe2 O2 92.45(16)
O1 Fe2 O2 160.07(16)
O3 Fe2 O4 153.48(17)
O1 Fe2 O4 98.55(16)
O2 Fe2 O4 74.17(14)
O3 Fe2 N1 96.38(17)
O1 Fe2 N1 86.08(16)
O2 Fe2 N1 77.74(15)
O4 Fe2 N1 102.76(16)
O3 Fe2 N2 86.40(17)
O1 Fe2 N2 85.92(16)
O2 Fe2 N2 109.81(15)
O4 Fe2 N2 77.20(16)
N1 Fe2 N2 171.90(17)
O7 Fe3 O5 101.70(18)
O7 Fe3 O8 156.69(16)
O5 Fe3 O8 94.79(17)
O7 Fe3 O6 95.57(17)
O5 Fe3 O6 156.35(16)
O8 Fe3 O6 74.14(14)
O7 Fe3 N4 86.45(17)
O5 Fe3 N4 90.76(17)
O8 Fe3 N4 76.89(16)
O6 Fe3 N4 106.45(16)
O7 Fe3 N3 92.78(17)
O5 Fe3 N3 86.15(17)
O8 Fe3 N3 104.76(16)
O6 Fe3 N3 76.92(16)
N4 Fe3 N3 176.60(17)
O9 Fe4 O11 101.34(18)
O9 Fe4 O10 154.61(16)
O11 Fe4 O10 96.75(16)
O9 Fe4 O12 94.68(16)
O11 Fe4 O12 158.05(16)
O10 Fe4 O12 73.50(15)
O9 Fe4 N6 96.95(17)
O11 Fe4 N6 85.40(16)
O10 Fe4 N6 102.17(16)
O12 Fe4 N6 77.79(15)
O9 Fe4 N5 86.03(17)
O11 Fe4 N5 89.18(17)
O10 Fe4 N5 76.49(16)
O12 Fe4 N5 106.96(16)
N6 Fe4 N5 174.23(17)
C7 N1 C8 118.6(4)
C7 N1 Fe2 127.5(4)
C8 N1 Fe2 113.6(3)
C22 N2 C23 119.6(4)
C22 N2 Fe2 125.7(4)
C23 N2 Fe2 114.4(3)
C37 N3 C38 119.2(5)
C37 N3 Fe3 126.3(4)
C38 N3 Fe3 114.1(3)
C52 N4 C53 118.3(4)
C52 N4 Fe3 126.9(4)
C53 N4 Fe3 114.3(3)
C67 N5 C68 118.2(5)
C67 N5 Fe4 127.5(4)
C68 N5 Fe4 114.0(3)
C82 N6 C83 118.2(5)
C82 N6 Fe4 127.6(4)
C83 N6 Fe4 113.9(3)
C91 N7 C93 119.6(11)
C91 N7 C92 126.1(10)
C93 N7 C92 113.1(11)
C94 N8 C96 123.6(7)
C94 N8 C95 118.2(8)
C96 N8 C95 118.2(8)
C97 N9 C99 123.3(6)
C97 N9 C98 119.9(6)
C99 N9 C98 116.8(6)
C100 N10 C101 123.7(9)
C100 N10 C102 118.3(9)
C101 N10 C102 117.9(9)
C1 O1 Fe2 133.7(4)
C9 O2 Fe2 110.5(3)
C9 O2 Fe1 130.8(3)
Fe2 O2 Fe1 106.24(16)
C16 O3 Fe2 130.4(4)
C24 O4 Fe2 111.7(3)
C24 O4 Fe1 130.2(3)
Fe2 O4 Fe1 105.80(16)
C31 O5 Fe3 134.5(4)
C39 O6 Fe3 111.4(3)
C39 O6 Fe1 130.3(3)
Fe3 O6 Fe1 105.71(16)
C46 O7 Fe3 133.6(4)
C54 O8 Fe3 111.6(3)
C54 O8 Fe1 131.5(3)
Fe3 O8 Fe1 107.02(16)
C61 O9 Fe4 134.1(4)
C69 O10 Fe4 111.6(3)
C69 O10 Fe1 129.6(3)
Fe4 O10 Fe1 107.98(17)
C76 O11 Fe4 135.0(4)
C84 O12 Fe4 111.0(3)
C84 O12 Fe1 128.9(3)
Fe4 O12 Fe1 105.39(16)

loop_
_geom_bond_atom_site_label_1
_geom_bond_atom_site_label_2
_geom_bond_distance
C1 O1 1.307(7)
C1 C6 1.402(8)
C1 C2 1.421(8)
C2 C3 1.388(9)
C3 C4 1.412(9)
C4 C5 1.367(8)
C4 Cl1 1.736(6)
C5 C6 1.421(8)
C6 C7 1.449(8)
C7 N1 1.285(7)
C8 N1 1.484(6)
C8 C15 1.508(7)
C8 C9 1.527(7)
C9 O2 1.425(6)
C10 C15 1.377(9)
C10 C11 1.412(9)
C11 C12 1.373(12)
C12 C13 1.369(12)
C13 C14 1.363(9)
C14 C15 1.405(8)
C16 O3 1.314(7)
C16 C17 1.404(8)
C16 C21 1.419(8)
C17 C18 1.391(9)
C18 C19 1.385(9)
C19 C20 1.372(9)
C19 Cl2 1.749(6)
C20 C21 1.415(8)
C21 C22 1.434(8)
C22 N2 1.292(7)
C23 N2 1.494(6)
C23 C25 1.506(7)
C23 C24 1.554(7)
C24 O4 1.416(6)
C25 C26 1.382(8)
C25 C30 1.400(8)
C26 C27 1.397(8)
C27 C28 1.373(9)
C28 C29 1.364(10)
C29 C30 1.384(8)
C31 O5 1.315(7)
C31 C32 1.418(8)
C31 C36 1.420(8)
C32 C33 1.367(9)
C33 C34 1.388(9)
C34 C35 1.396(8)
C34 Cl3 1.732(6)
C35 C36 1.398(8)
C36 C37 1.444(8)
C37 N3 1.282(7)
C38 N3 1.482(7)
C38 C40 1.506(7)
C38 C39 1.545(8)
C39 O6 1.416(6)
C40 C45 1.367(8)
C40 C41 1.391(8)
C41 C42 1.376(8)
C42 C43 1.357(9)
C43 C44 1.367(10)
C44 C45 1.382(9)
C46 O7 1.319(7)
C46 C47 1.409(8)
C46 C51 1.431(8)
C47 C48 1.377(9)
C48 C49 1.381(10)
C49 C50 1.381(9)
C49 Cl4 1.744(7)
C50 C51 1.411(8)
C51 C52 1.444(8)
C52 N4 1.295(7)
C53 N4 1.479(7)
C53 C55 1.516(7)
C53 C54 1.542(7)
C54 O8 1.418(6)
C55 C60 1.387(8)
C55 C56 1.393(8)
C56 C57 1.390(9)
C57 C58 1.398(10)
C58 C59 1.388(11)
C59 C60 1.378(9)
C61 O9 1.322(7)
C61 C62 1.408(8)
C61 C66 1.424(8)
C62 C63 1.373(9)
C63 C64 1.385(9)
C64 C65 1.376(8)
C64 Cl5 1.743(6)
C65 C66 1.402(8)
C66 C67 1.452(8)
C67 N5 1.273(7)
C68 N5 1.479(7)
C68 C70 1.525(7)
C68 C69 1.537(7)
C69 O10 1.432(6)
C70 C71 1.395(8)
C70 C75 1.399(8)
C71 C72 1.398(9)
C72 C73 1.388(11)
C73 C74 1.385(10)
C74 C75 1.386(9)
C76 O11 1.301(7)
C76 C81 1.409(8)
C76 C77 1.413(8)
C77 C78 1.369(9)
C78 C79 1.377(10)
C79 C80 1.365(9)
C79 Cl6 1.756(7)
C80 C81 1.392(8)
C81 C82 1.450(8)
C82 N6 1.277(7)
C83 N6 1.498(6)
C83 C85 1.501(7)
C83 C84 1.540(7)
C84 O12 1.416(7)
C85 C86 1.375(8)
C85 C90 1.402(8)
C86 C87 1.398(8)
C87 C88 1.376(9)
C88 C89 1.391(10)
C89 C90 1.398(9)
C91 O13 1.299(12)
C91 N7 1.325(13)
C92 N7 1.515(15)
C93 N7 1.457(13)
C94 O14 1.206(9)
C94 N8 1.331(9)
C95 N8 1.452(11)
C96 N8 1.411(11)
C97 O15 1.217(8)
C97 N9 1.320(9)
C98 N9 1.469(9)
C99 N9 1.448(8)
C100 O16 1.192(10)
C100 N10 1.311(11)
C101 N10 1.393(11)
C102 N10 1.427(12)
Fe1 O10 2.005(4)
Fe1 O8 2.017(4)
Fe1 O2 2.029(4)
Fe1 O4 2.034(4)
Fe1 O6 2.046(4)
Fe1 O12 2.048(4)
Fe2 O3 1.919(4)
Fe2 O1 1.935(4)
Fe2 O2 2.011(4)
Fe2 O4 2.018(4)
Fe2 N1 2.132(4)
Fe2 N2 2.147(4)
Fe3 O7 1.916(4)
Fe3 O5 1.936(4)
Fe3 O8 2.005(4)
Fe3 O6 2.011(4)
Fe3 N4 2.133(4)
Fe3 N3 2.150(5)
Fe4 O9 1.940(4)
Fe4 O11 1.942(4)
Fe4 O10 2.000(4)
Fe4 O12 2.026(4)
Fe4 N6 2.139(4)
Fe4 N5 2.140(4)
